data_1546213
loop_
_publ_author_name
'M\"oller, Guido P'
'M\"uller, Steffen'
'Wolfst\"adter, Bernd T'
'Wolfrum, Susanne'
'Schepmann, Dirk'
'W\"unsch, Bernhard'
'Carreira, Erick M.'

_publ_section_title
;
 Oxetanyl Amino Acids for Peptidomimetics.
;
_journal_issue 10
_journal_name_full 'Organic letters'
_journal_page_first 2510
_journal_page_last 2513
_journal_paper_doi 10.1021/acs.orglett.7b00745
_journal_volume 19
_journal_year 2017
_chemical_absolute_configuration ad
_chemical_formula_moiety 'C25 H29 Br N2 O6'
_chemical_formula_sum 'C25 H29 Br N2 O6'
_chemical_formula_weight 533.41
_chemical_name_systematic
;
 ? 
;
_space_group_crystal_system orthorhombic
_space_group_IT_number 19
_space_group_name_Hall 'P 2ac 2ab'
_space_group_name_H-M_alt 'P 21 21 21'
_symmetry_space_group_name_Hall 'P 2ac 2ab'
_symmetry_space_group_name_H-M 'P 21 21 21'
_atom_sites_solution_hydrogens geom
_atom_sites_solution_primary direct
_atom_sites_solution_secondary difmap
_audit_creation_date 2013-06-05
_audit_creation_method
;
  Olex2 1.2
  (compiled Apr  9 2013 14:10:59, GUI svn.r4458)
;
_cell_angle_alpha 90.00
_cell_angle_beta 90.00
_cell_angle_gamma 90.00
_cell_formula_units_Z 4
_cell_length_a 10.0435(12)
_cell_length_b 10.7709(14)
_cell_length_c 24.399(3)
_cell_measurement_reflns_used 2861
_cell_measurement_temperature 100
_cell_measurement_theta_max 24.07
_cell_measurement_theta_min 2.63
_cell_volume 2639.4(6)
_computing_cell_refinement 'Bruker SAINT'
_computing_data_collection 'Bruker APEX2'
_computing_data_reduction 'Bruker SAINT'
_computing_molecular_graphics
;
O. V. Dolomanov, L. J. Bourhis, R. J. Gildea, J. A. K. Howard and H. Puschmann,
OLEX2: a complete structure solution, refinement and analysis program.
J. Appl. Cryst. (2009). 42, 339-341.
;
_computing_publication_material
;
O. V. Dolomanov, L. J. Bourhis, R. J. Gildea, J. A. K. Howard and H. Puschmann,
OLEX2: a complete structure solution, refinement and analysis program.
J. Appl. Cryst. (2009). 42, 339-341.
;
_computing_structure_refinement 'SHELXL-97 (Sheldrick, 2008)'
_computing_structure_solution 'SHELXS-97 (Sheldrick, 2008)'
_diffrn_ambient_temperature 99.99
_diffrn_detector 'Bruker APEX2 area detector'
_diffrn_detector_area_resol_mean 8.33
_diffrn_detector_type 'CCD area detector'
_diffrn_measured_fraction_theta_full 0.998
_diffrn_measured_fraction_theta_max 0.998
_diffrn_measurement_device 'kappa-stage diffractometer'
_diffrn_measurement_device_type 'Bruker Kappa Apex2 Duo'
_diffrn_measurement_method '\w and \f scans'
_diffrn_radiation_monochromator 'focusing graphite'
_diffrn_radiation_probe x-ray
_diffrn_radiation_type MoK\a
_diffrn_radiation_wavelength 0.71073
_diffrn_radiation_xray_symbol K-L~3~
_diffrn_reflns_av_R_equivalents 0.0749
_diffrn_reflns_av_unetI/netI 0.1032
_diffrn_reflns_limit_h_max 13
_diffrn_reflns_limit_h_min -13
_diffrn_reflns_limit_k_max 14
_diffrn_reflns_limit_k_min -13
_diffrn_reflns_limit_l_max 31
_diffrn_reflns_limit_l_min -31
_diffrn_reflns_number 19149
_diffrn_reflns_theta_full 27.56
_diffrn_reflns_theta_max 27.56
_diffrn_reflns_theta_min 2.07
_diffrn_source 'sealed tube'
_diffrn_standards_number 0
_exptl_absorpt_coefficient_mu 1.597
_exptl_absorpt_correction_T_max 0.7456
_exptl_absorpt_correction_T_min 0.6584
_exptl_absorpt_correction_type multi-scan
_exptl_absorpt_process_details
;
SADABS-2008/1 (Bruker,2008) was used for absorption correction.
wR2(int) was 0.0639 before and 0.0544 after correction.
The Ratio of minimum to maximum transmission is 0.8830.
The \l/2 correction factor is 0.0000.
;
_exptl_crystal_colour colourless
_exptl_crystal_colour_primary colourless
_exptl_crystal_density_diffrn 1.342
_exptl_crystal_density_method 'not measured'
_exptl_crystal_description needle
_exptl_crystal_F_000 1104
_exptl_crystal_size_max 0.16
_exptl_crystal_size_mid 0.05
_exptl_crystal_size_min 0.015
_refine_diff_density_max 0.574
_refine_diff_density_min -0.401
_refine_diff_density_rms 0.068
_refine_ls_abs_structure_details 'Flack H D (1983), Acta Cryst. A39, 876-881'
_refine_ls_abs_structure_Flack 0.013(9)
_refine_ls_extinction_method none
_refine_ls_goodness_of_fit_ref 0.951
_refine_ls_hydrogen_treatment constr
_refine_ls_matrix_type full
_refine_ls_number_parameters 341
_refine_ls_number_reflns 6080
_refine_ls_number_restraints 168
_refine_ls_restrained_S_all 0.945
_refine_ls_R_factor_all 0.0896
_refine_ls_R_factor_gt 0.0476
_refine_ls_shift/su_max 0.004
_refine_ls_shift/su_mean 0.000
_refine_ls_structure_factor_coef Fsqd
_refine_ls_weighting_details 'calc w=1/[\s^2^(Fo^2^)+(0.0264P)^2^+0.0000P] where P=(Fo^2^+2Fc^2^)/3'
_refine_ls_weighting_scheme calc
_refine_ls_wR_factor_gt 0.0825
_refine_ls_wR_factor_ref 0.0930
_reflns_number_gt 4081
_reflns_number_total 6080
_reflns_threshold_expression >2sigma(I)
_cod_data_source_file ol7b00745_si_007.cif
_cod_data_source_block mo_ca300513_0m
_cod_database_code 1546213
_olex2_refinement_description
;
1. Fixed Uiso
 At 1.2 times of:
  All C(H) groups, All C(H,H) groups, All N(H) groups
 At 1.5 times of:
  All C(H,H,H) groups
2. Rigid bond restraints
 C7A, C8A, C9A, C10A, C7B, C8B, C9B, C10B
 with sigma for 1-2 distances of 0.01 and sigma for 1-3 distances of 0.01
 O1, O2, O3, O4, O5, O21A, O21B
 with sigma for 1-2 distances of 0.01 and sigma for 1-3 distances of 0.01
3. Uiso/Uaniso restraints and constraints
C7A \\sim C8A \\sim C9A \\sim C10A \\sim C7B \\sim C8B \\sim C9B \\sim C10B: within 1.7A with sigma of 0.04 and sigma for terminal atoms of 0.08
O1 \\sim O2 \\sim O3 \\sim O4 \\sim O5 \\sim O21A \\sim O21B: within 1.7A with sigma of 0.04 and sigma for terminal atoms of 0.08
Uanis(C7A) \\sim Ueq, Uanis(C8A) \\sim Ueq, Uanis(C9A) \\sim Ueq, Uanis(C10A) \\sim Ueq, Uanis(C7B) \\sim Ueq, Uanis(C8B) \\sim Ueq, Uanis(C9B) \\sim Ueq, Uanis(C10B) \\sim Ueq: with sigma of 0.01 and sigma for terminal atoms of 0.02
Uanis(O21A) \\sim Ueq, Uanis(O21B) \\sim Ueq: with sigma of 0.01 and sigma for terminal atoms of 0.02
Uanis(C9B) = Uanis(C9A)
Uanis(C8A) = Uanis(C8B)
Uanis(O21A) = Uanis(O21B)
4. Same fragment restrains
{O21B, C7B, C8B, C9B, C10B}
as
{O21A, C7A, C8A, C9A, C10A}
5. Others
 1*Sof(O21A)=1*Sof(C7A)=1*Sof(C8A)=1*Sof(H8AA)=1*Sof(H8AB)=1*Sof(H8AC)=1*
 Sof(C9A)=1*Sof(H9AA)=1*Sof(H9AB)=1*Sof(H9AC)=1*Sof(C10A)=1*Sof(H10C)=1*
 Sof(H10D)=1*Sof(H10E)=1-1*Sof(O21B)=1-1*Sof(C7B)=1-1*Sof(C8B)=1-1*Sof(H8BA)=1-
 1*Sof(H8BB)=1-1*Sof(H8BC)=1-1*Sof(C9B)=1-1*Sof(H9BA)=1-1*Sof(H9BB)=1-1*
 Sof(H9BC)=1-1*Sof(C10B)=1-1*Sof(H10F)=1-1*Sof(H10G)=1-1*Sof(H10H)
6.a Ternary CH refined with riding coordinates:
 C7(H7)
6.b Secondary CH2 refined with riding coordinates:
 C10(H10A,H10B), C15(H15A,H15B), C16(H16A,H16B), C17(H17A,H17B)
6.c Aromatic/amide H refined with riding coordinates:
 N1(H1), C2(H2), C3(H3), N8(H8), C12(H12), C13(H13), C14(H14), C22(H22),
 C23(H23), C24(H24), C25(H25)
6.d Idealised Me refined as rotating group:
 C8A(H8AA,H8AB,H8AC), C9A(H9AA,H9AB,H9AC), C10A(H10C,H10D,H10E), C8B(H8BA,H8BB,
 H8BC), C9B(H9BA,H9BB,H9BC), C10B(H10F,H10G,H10H)
;

loop_
_space_group_symop_id
_space_group_symop_operation_xyz
1 'x, y, z'
2 'x+1/2, -y+1/2, -z'
3 '-x, y+1/2, -z+1/2'
4 '-x+1/2, -y, z+1/2'

loop_
_atom_site_label
_atom_site_type_symbol
_atom_site_fract_x
_atom_site_fract_y
_atom_site_fract_z
_atom_site_U_iso_or_equiv
_atom_site_adp_type
_atom_site_occupancy
_atom_site_symmetry_multiplicity
_atom_site_calc_flag
_atom_site_refinement_flags
_atom_site_disorder_assembly
_atom_site_disorder_group
Br1 Br 0.17556(4) 1.09748(4) 0.179567(16) 0.04436(14) Uani 1 1 d . . .
O1 O 0.1585(2) 0.5741(2) 0.64037(8) 0.0216(6) Uani 1 1 d . . .
O2 O -0.0107(3) 0.4302(2) 0.44475(12) 0.0370(7) Uani 1 1 d . . .
O3 O 0.3279(2) 0.64692(19) 0.58783(8) 0.0195(5) Uani 1 1 d . . .
O4 O 0.3302(2) 0.88603(19) 0.43776(8) 0.0182(5) Uani 1 1 d . . .
N1 N 0.1066(2) 0.8877(3) 0.44323(10) 0.0133(6) Uani 1 1 d . . .
H1 H 0.0310 0.9015 0.4260 0.016 Uiso 1 1 calc R . .
O5 O 0.0595(2) 0.9736(2) 0.56686(10) 0.0281(6) Uani 1 1 d . . .
C1 C 0.1924(4) 1.0316(3) 0.25161(13) 0.0256(8) Uani 1 1 d . . .
C2 C 0.3028(4) 1.0609(3) 0.28256(14) 0.0233(8) Uani 1 1 d . . .
H2 H 0.3716 1.1115 0.2679 0.028 Uiso 1 1 calc R . .
C3 C 0.3115(4) 1.0149(3) 0.33542(12) 0.0197(8) Uani 1 1 d . . .
H3 H 0.3877 1.0332 0.3570 0.024 Uiso 1 1 calc R . .
C4 C 0.2103(3) 0.9427(3) 0.35720(13) 0.0127(7) Uani 1 1 d . . .
C5 C 0.2210(3) 0.9023(3) 0.41570(12) 0.0134(6) Uani 1 1 d . . .
C6 C 0.1025(3) 0.8499(3) 0.50038(13) 0.0146(7) Uani 1 1 d . . .
C7 C 0.1329(3) 0.7100(3) 0.50622(12) 0.0144(7) Uani 1 1 d . A .
H7 H 0.2292 0.6968 0.4976 0.017 Uiso 1 1 calc R . .
N8 N 0.1093(3) 0.6690(3) 0.56248(11) 0.0178(6) Uani 1 1 d . . .
H8 H 0.0273 0.6687 0.5752 0.021 Uiso 1 1 calc R . .
C9 C 0.2085(3) 0.6319(3) 0.59532(13) 0.0181(8) Uani 1 1 d . . .
C10 C 0.2577(3) 0.5390(4) 0.68130(16) 0.0279(9) Uani 1 1 d . . .
H10A H 0.3020 0.6142 0.6959 0.033 Uiso 1 1 calc R . .
H10B H 0.3264 0.4854 0.6643 0.033 Uiso 1 1 calc R . .
C11 C 0.1898(4) 0.4706(4) 0.72677(13) 0.0247(8) Uani 1 1 d . . .
C12 C 0.1500(4) 0.5353(4) 0.77310(15) 0.0367(10) Uani 1 1 d . . .
H12 H 0.1643 0.6224 0.7750 0.044 Uiso 1 1 calc R . .
C13 C 0.0903(4) 0.4760(5) 0.8162(2) 0.0511(13) Uani 1 1 d . . .
H13 H 0.0629 0.5217 0.8475 0.061 Uiso 1 1 calc R . .
C14 C 0.0705(4) 0.3509(6) 0.8139(2) 0.0505(14) Uani 1 1 d . . .
H14 H 0.0290 0.3096 0.8438 0.061 Uiso 1 1 calc R . .
C15 C 0.1809(3) 0.9353(3) 0.53921(12) 0.0189(7) Uani 1 1 d . . .
H15A H 0.2435 0.8899 0.5634 0.023 Uiso 1 1 calc R . .
H15B H 0.2269 1.0041 0.5201 0.023 Uiso 1 1 calc R . .
C16 C -0.0214(3) 0.8993(4) 0.53032(13) 0.0174(7) Uani 1 1 d . . .
H16A H -0.0806 0.9493 0.5066 0.021 Uiso 1 1 calc R . .
H16B H -0.0725 0.8337 0.5494 0.021 Uiso 1 1 calc R . .
C17 C 0.0511(3) 0.6318(3) 0.46694(14) 0.0170(8) Uani 1 1 d . . .
H17A H -0.0444 0.6419 0.4759 0.020 Uiso 1 1 calc R A .
H17B H 0.0649 0.6629 0.4292 0.020 Uiso 1 1 calc R . .
C18 C 0.0851(3) 0.4976(3) 0.46868(18) 0.0279(9) Uani 1 1 d . A .
C22 C 0.1099(4) 0.2840(4) 0.7688(2) 0.0463(13) Uani 1 1 d . . .
H22 H 0.0962 0.1968 0.7675 0.056 Uiso 1 1 calc R . .
C23 C 0.1706(4) 0.3460(4) 0.72482(17) 0.0353(10) Uani 1 1 d . . .
H23 H 0.1983 0.3005 0.6935 0.042 Uiso 1 1 calc R . .
C24 C 0.1012(3) 0.9108(3) 0.32491(14) 0.0215(7) Uani 1 1 d . . .
H24 H 0.0336 0.8583 0.3392 0.026 Uiso 1 1 calc R . .
C25 C 0.0915(4) 0.9560(4) 0.27172(14) 0.0274(9) Uani 1 1 d . . .
H25 H 0.0171 0.9356 0.2495 0.033 Uiso 1 1 calc R . .
O21A O 0.1794(19) 0.4548(14) 0.4996(4) 0.041(2) Uani 0.536(7) 1 d PU A 1
C7A C -0.0072(11) 0.2887(12) 0.4530(5) 0.044(3) Uani 0.536(7) 1 d PDU A 1
C8A C 0.1168(11) 0.2441(10) 0.4274(6) 0.075(3) Uani 0.536(7) 1 d PDU A 1
H8AA H 0.1185 0.2688 0.3888 0.112 Uiso 0.536(7) 1 calc PR A 1
H8AB H 0.1211 0.1534 0.4301 0.112 Uiso 0.536(7) 1 calc PR A 1
H8AC H 0.1935 0.2805 0.4464 0.112 Uiso 0.536(7) 1 calc PR A 1
C9A C -0.1316(16) 0.256(3) 0.4214(7) 0.064(3) Uani 0.536(7) 1 d PDU A 1
H9AA H -0.2090 0.2942 0.4390 0.097 Uiso 0.536(7) 1 calc PR A 1
H9AB H -0.1428 0.1655 0.4208 0.097 Uiso 0.536(7) 1 calc PR A 1
H9AC H -0.1238 0.2867 0.3837 0.097 Uiso 0.536(7) 1 calc PR A 1
C10A C -0.0258(12) 0.2596(11) 0.5137(5) 0.064(3) Uani 0.536(7) 1 d PDU A 1
H10C H 0.0500 0.2923 0.5345 0.097 Uiso 0.536(7) 1 calc PR A 1
H10D H -0.0312 0.1695 0.5188 0.097 Uiso 0.536(7) 1 calc PR A 1
H10E H -0.1081 0.2983 0.5268 0.097 Uiso 0.536(7) 1 calc PR A 1
O21B O 0.188(2) 0.4564(16) 0.4766(4) 0.041(2) Uani 0.464(7) 1 d PU A 2
C7B C 0.0034(13) 0.3001(11) 0.4272(5) 0.038(3) Uani 0.464(7) 1 d PDU A 2
C8B C 0.1026(14) 0.2830(13) 0.3844(6) 0.075(3) Uani 0.464(7) 1 d PDU A 2
H8BA H 0.0794 0.3346 0.3527 0.112 Uiso 0.464(7) 1 calc PR A 2
H8BB H 0.1048 0.1956 0.3734 0.112 Uiso 0.464(7) 1 calc PR A 2
H8BC H 0.1903 0.3075 0.3983 0.112 Uiso 0.464(7) 1 calc PR A 2
C9B C -0.1340(19) 0.266(4) 0.4048(9) 0.064(3) Uani 0.464(7) 1 d PDU A 2
H9BA H -0.2032 0.3008 0.4285 0.097 Uiso 0.464(7) 1 calc PR A 2
H9BB H -0.1431 0.1749 0.4039 0.097 Uiso 0.464(7) 1 calc PR A 2
H9BC H -0.1438 0.2986 0.3676 0.097 Uiso 0.464(7) 1 calc PR A 2
C10B C 0.0280(14) 0.2277(10) 0.4784(6) 0.056(3) Uani 0.464(7) 1 d PDU A 2
H10F H 0.1181 0.2450 0.4919 0.085 Uiso 0.464(7) 1 calc PR A 2
H10G H 0.0193 0.1388 0.4707 0.085 Uiso 0.464(7) 1 calc PR A 2
H10H H -0.0371 0.2518 0.5064 0.085 Uiso 0.464(7) 1 calc PR A 2

loop_
_atom_site_aniso_label
_atom_site_aniso_U_11
_atom_site_aniso_U_22
_atom_site_aniso_U_33
_atom_site_aniso_U_23
_atom_site_aniso_U_13
_atom_site_aniso_U_12
Br1 0.0442(2) 0.0678(3) 0.02104(18) 0.0205(2) 0.0018(2) -0.0012(3)
O1 0.0119(11) 0.0357(16) 0.0170(11) 0.0133(10) -0.0028(10) -0.0044(11)
O2 0.0398(15) 0.0157(16) 0.0553(18) -0.0070(13) -0.0096(14) 0.0020(12)
O3 0.0133(11) 0.0275(14) 0.0178(11) 0.0062(9) -0.0003(11) -0.0004(12)
O4 0.0124(9) 0.0228(13) 0.0193(10) 0.0049(10) -0.0005(11) 0.0010(12)
N1 0.0101(11) 0.0155(16) 0.0144(13) 0.0010(13) -0.0009(11) 0.0016(12)
O5 0.0214(12) 0.0388(16) 0.0242(14) -0.0150(12) 0.0051(12) -0.0046(11)
C1 0.031(2) 0.030(2) 0.0153(16) 0.0078(15) 0.0102(17) 0.0046(18)
C2 0.026(2) 0.024(2) 0.0200(17) 0.0037(14) 0.0089(16) -0.0027(16)
C3 0.0189(17) 0.0204(19) 0.0197(17) 0.0012(13) 0.0025(16) -0.0002(17)
C4 0.0130(16) 0.0109(18) 0.0143(15) 0.0018(13) 0.0027(13) 0.0044(12)
C5 0.0111(14) 0.0112(16) 0.0178(15) 0.0001(15) -0.0004(12) 0.0017(15)
C6 0.0155(17) 0.0168(19) 0.0114(16) 0.0020(13) -0.0018(14) 0.0000(14)
C7 0.0143(16) 0.0156(19) 0.0134(16) 0.0030(14) 0.0032(13) 0.0017(13)
N8 0.0107(13) 0.0274(17) 0.0152(14) 0.0098(13) 0.0025(12) 0.0020(12)
C9 0.0136(18) 0.024(2) 0.0169(17) 0.0017(14) 0.0022(13) -0.0002(14)
C10 0.0192(17) 0.045(2) 0.0191(17) 0.0105(19) 0.0014(17) 0.0067(16)
C11 0.0187(18) 0.036(2) 0.0189(18) 0.0101(16) -0.0016(17) 0.0058(18)
C12 0.033(2) 0.048(3) 0.029(2) 0.0024(19) 0.0042(19) -0.005(2)
C13 0.050(3) 0.075(4) 0.028(2) 0.001(3) 0.000(2) -0.012(3)
C14 0.029(2) 0.091(4) 0.031(3) 0.034(3) 0.000(2) -0.002(2)
C15 0.0142(14) 0.024(2) 0.0188(16) -0.0033(13) 0.0039(16) -0.0023(17)
C16 0.0134(15) 0.0209(19) 0.0178(17) -0.0014(16) 0.0002(13) -0.0023(16)
C17 0.0223(17) 0.013(2) 0.0161(17) 0.0010(14) 0.0000(14) 0.0028(14)
C18 0.0149(18) 0.018(2) 0.051(3) 0.0005(19) 0.0050(18) -0.0013(16)
C22 0.038(3) 0.038(3) 0.063(3) 0.032(3) -0.008(2) 0.004(2)
C23 0.0251(19) 0.038(3) 0.043(2) 0.0109(19) 0.002(2) 0.010(2)
C24 0.0167(15) 0.027(2) 0.0209(16) 0.0064(18) 0.0011(15) -0.0053(16)
C25 0.0230(19) 0.044(3) 0.0151(18) 0.0061(17) 0.0008(16) -0.0014(18)
O21A 0.037(3) 0.0202(16) 0.064(7) -0.001(6) -0.025(7) 0.0068(17)
C7A 0.040(4) 0.036(6) 0.057(6) 0.001(6) -0.004(5) 0.001(4)
C8A 0.086(4) 0.039(5) 0.099(6) -0.029(5) 0.027(6) -0.002(4)
C9A 0.070(3) 0.037(5) 0.086(9) -0.027(9) -0.022(4) -0.006(3)
C10A 0.067(7) 0.051(7) 0.076(6) 0.020(6) -0.011(5) -0.026(5)
O21B 0.037(3) 0.0202(16) 0.064(7) -0.001(6) -0.025(7) 0.0068(17)
C7B 0.058(6) 0.010(5) 0.045(6) -0.011(5) -0.019(5) 0.012(4)
C8B 0.086(4) 0.039(5) 0.099(6) -0.029(5) 0.027(6) -0.002(4)
C9B 0.070(3) 0.037(5) 0.086(9) -0.027(9) -0.022(4) -0.006(3)
C10B 0.070(8) 0.021(6) 0.078(7) 0.004(6) -0.010(6) -0.009(6)

loop_
_atom_type_symbol
_atom_type_description
_atom_type_scat_dispersion_real
_atom_type_scat_dispersion_imag
_atom_type_scat_source
C C 0.0033 0.0016 'International Tables Vol C Tables 4.2.6.8 and 6.1.1.4'
H H 0.0000 0.0000 'International Tables Vol C Tables 4.2.6.8 and 6.1.1.4'
N N 0.0061 0.0033 'International Tables Vol C Tables 4.2.6.8 and 6.1.1.4'
O O 0.0106 0.0060 'International Tables Vol C Tables 4.2.6.8 and 6.1.1.4'
Br Br -0.2901 2.4595 'International Tables Vol C Tables 4.2.6.8 and 6.1.1.4'

loop_
_geom_angle_atom_site_label_1
_geom_angle_atom_site_label_2
_geom_angle_atom_site_label_3
_geom_angle
C9 O1 C10 114.8(2)
C18 O2 C7A 117.6(5)
C18 O2 C7B 125.0(5)
C7B O2 C7A 24.8(4)
C5 N1 H1 118.7
C5 N1 C6 122.5(2)
C6 N1 H1 118.7
C16 O5 C15 91.6(2)
C2 C1 Br1 119.5(3)
C2 C1 C25 121.8(3)
C25 C1 Br1 118.7(3)
C1 C2 H2 120.7
C1 C2 C3 118.7(3)
C3 C2 H2 120.7
C2 C3 H3 119.6
C2 C3 C4 120.8(3)
C4 C3 H3 119.6
C3 C4 C5 118.5(3)
C3 C4 C24 119.9(3)
C24 C4 C5 121.6(3)
O4 C5 N1 121.8(3)
O4 C5 C4 121.4(3)
N1 C5 C4 116.8(2)
N1 C6 C7 110.9(3)
N1 C6 C15 114.2(3)
N1 C6 C16 112.4(3)
C15 C6 C7 115.2(3)
C15 C6 C16 85.1(2)
C16 C6 C7 117.0(3)
C6 C7 H7 108.1
N8 C7 C6 110.5(3)
N8 C7 H7 108.1
N8 C7 C17 109.7(3)
C17 C7 C6 112.1(3)
C17 C7 H7 108.1
C7 N8 H8 118.9
C9 N8 C7 122.1(3)
C9 N8 H8 118.9
O3 C9 O1 122.9(3)
O3 C9 N8 126.8(3)
N8 C9 O1 110.2(3)
O1 C10 H10A 109.9
O1 C10 H10B 109.9
O1 C10 C11 108.9(3)
H10A C10 H10B 108.3
C11 C10 H10A 109.9
C11 C10 H10B 109.9
C12 C11 C10 119.3(4)
C23 C11 C10 121.7(4)
C23 C11 C12 119.0(4)
C11 C12 H12 119.4
C13 C12 C11 121.2(4)
C13 C12 H12 119.4
C12 C13 H13 120.2
C14 C13 C12 119.6(5)
C14 C13 H13 120.2
C13 C14 H14 119.7
C13 C14 C22 120.7(5)
C22 C14 H14 119.7
O5 C15 C6 91.5(2)
O5 C15 H15A 113.4
O5 C15 H15B 113.4
C6 C15 H15A 113.4
C6 C15 H15B 113.4
H15A C15 H15B 110.7
O5 C16 C6 91.7(2)
O5 C16 H16A 113.3
O5 C16 H16B 113.3
C6 C16 H16A 113.3
C6 C16 H16B 113.3
H16A C16 H16B 110.7
C7 C17 H17A 108.9
C7 C17 H17B 108.9
H17A C17 H17B 107.7
C18 C17 C7 113.4(3)
C18 C17 H17A 108.9
C18 C17 H17B 108.9
O2 C18 C17 110.5(3)
O21A C18 O2 125.9(8)
O21A C18 C17 122.1(7)
O21B C18 O2 120.9(9)
O21B C18 C17 126.2(10)
O21B C18 O21A 25.9(10)
C14 C22 H22 120.4
C14 C22 C23 119.2(5)
C23 C22 H22 120.4
C11 C23 C22 120.4(4)
C11 C23 H23 119.8
C22 C23 H23 119.8
C4 C24 H24 120.1
C25 C24 C4 119.8(3)
C25 C24 H24 120.1
C1 C25 C24 119.0(3)
C1 C25 H25 120.5
C24 C25 H25 120.5
C8A C7A O2 106.7(9)
C8A C7A C9A 114.0(13)
C8A C7A C10A 116.6(11)
C9A C7A O2 98.4(16)
C9A C7A C10A 110.3(10)
C10A C7A O2 109.1(9)
O2 C7B C9B 104.4(18)
O2 C7B C10B 105.7(9)
C8B C7B O2 113.2(11)
C8B C7B C9B 109.2(13)
C8B C7B C10B 114.9(11)
C10B C7B C9B 108.8(13)
C7B C8B H8BA 109.5
C7B C8B H8BB 109.5
C7B C8B H8BC 109.5
H8BA C8B H8BB 109.5
H8BA C8B H8BC 109.5
H8BB C8B H8BC 109.5
C7B C9B H9BA 109.5
C7B C9B H9BB 109.5
C7B C9B H9BC 109.5
H9BA C9B H9BB 109.5
H9BA C9B H9BC 109.5
H9BB C9B H9BC 109.5
C7B C10B H10F 109.5
C7B C10B H10G 109.5
C7B C10B H10H 109.5
H10F C10B H10G 109.5
H10F C10B H10H 109.5
H10G C10B H10H 109.5

loop_
_geom_bond_atom_site_label_1
_geom_bond_atom_site_label_2
_geom_bond_distance
Br1 C1 1.903(3)
O1 C9 1.359(4)
O1 C10 1.461(4)
O2 C18 1.339(4)
O2 C7A 1.538(13)
O2 C7B 1.472(12)
O3 C9 1.224(4)
O4 C5 1.234(3)
N1 H1 0.8800
N1 C5 1.341(4)
N1 C6 1.453(4)
O5 C15 1.454(4)
O5 C16 1.448(4)
C1 C2 1.378(5)
C1 C25 1.389(5)
C2 H2 0.9500
C2 C3 1.384(5)
C3 H3 0.9500
C3 C4 1.386(4)
C4 C5 1.496(4)
C4 C24 1.393(4)
C6 C7 1.543(5)
C6 C15 1.537(4)
C6 C16 1.538(4)
C7 H7 1.0000
C7 N8 1.461(4)
C7 C17 1.518(5)
N8 H8 0.8800
N8 C9 1.340(4)
C10 H10A 0.9900
C10 H10B 0.9900
C10 C11 1.496(5)
C11 C12 1.387(5)
C11 C23 1.357(5)
C12 H12 0.9500
C12 C13 1.368(6)
C13 H13 0.9500
C13 C14 1.364(7)
C14 H14 0.9500
C14 C22 1.372(7)
C15 H15A 0.9900
C15 H15B 0.9900
C16 H16A 0.9900
C16 H16B 0.9900
C17 H17A 0.9900
C17 H17B 0.9900
C17 C18 1.486(5)
C18 O21A 1.296(16)
C18 O21B 1.14(2)
C22 H22 0.9500
C22 C23 1.404(6)
C23 H23 0.9500
C24 H24 0.9500
C24 C25 1.390(5)
C25 H25 0.9500
C7A C8A 1.473(13)
C7A C9A 1.510(12)
C7A C10A 1.526(14)
C8A H8AA 0.9800
C8A H8AB 0.9800
C8A H8AC 0.9800
C9A H9AA 0.9800
C9A H9AB 0.9800
C9A H9AC 0.9800
C10A H10C 0.9800
C10A H10D 0.9800
C10A H10E 0.9800
C7B C8B 1.456(13)
C7B C9B 1.531(13)
C7B C10B 1.493(14)
C8B H8BA 0.9800
C8B H8BB 0.9800
C8B H8BC 0.9800
C9B H9BA 0.9800
C9B H9BB 0.9800
C9B H9BC 0.9800
C10B H10F 0.9800
C10B H10G 0.9800
C10B H10H 0.9800

loop_
_geom_torsion_atom_site_label_1
_geom_torsion_atom_site_label_2
_geom_torsion_atom_site_label_3
_geom_torsion_atom_site_label_4
_geom_torsion
Br1 C1 C2 C3 178.2(3)
Br1 C1 C25 C24 -178.0(3)
O1 C10 C11 C12 -95.0(4)
O1 C10 C11 C23 87.5(4)
N1 C6 C7 N8 -171.6(2)
N1 C6 C7 C17 -48.9(3)
N1 C6 C15 O5 114.5(3)
N1 C6 C16 O5 -116.3(3)
C1 C2 C3 C4 -1.0(5)
C2 C1 C25 C24 1.3(6)
C2 C3 C4 C5 -176.2(3)
C2 C3 C4 C24 3.0(5)
C3 C4 C5 O4 -29.5(5)
C3 C4 C5 N1 148.9(3)
C3 C4 C24 C25 -2.8(5)
C4 C24 C25 C1 0.7(5)
C5 N1 C6 C7 -75.3(4)
C5 N1 C6 C15 56.8(4)
C5 N1 C6 C16 151.7(3)
C5 C4 C24 C25 176.4(3)
C6 N1 C5 O4 -1.1(5)
C6 N1 C5 C4 -179.5(3)
C6 C7 N8 C9 -112.8(3)
C6 C7 C17 C18 175.8(3)
C7 C6 C15 O5 -115.5(3)
C7 C6 C16 O5 113.7(3)
C7 N8 C9 O1 -166.9(3)
C7 N8 C9 O3 13.9(5)
C7 C17 C18 O2 163.9(3)
C7 C17 C18 O21A -2.5(9)
C7 C17 C18 O21B -33.6(9)
N8 C7 C17 C18 -61.1(4)
C9 O1 C10 C11 -176.9(3)
C10 O1 C9 O3 4.2(5)
C10 O1 C9 N8 -175.1(3)
C10 C11 C12 C13 -178.4(4)
C10 C11 C23 C22 178.2(4)
C11 C12 C13 C14 0.5(7)
C12 C11 C23 C22 0.7(6)
C12 C13 C14 C22 0.1(7)
C13 C14 C22 C23 -0.3(7)
C14 C22 C23 C11 -0.1(6)
C15 O5 C16 C6 2.2(3)
C15 C6 C7 N8 56.9(3)
C15 C6 C7 C17 179.5(3)
C15 C6 C16 O5 -2.1(2)
C16 O5 C15 C6 -2.2(3)
C16 C6 C7 N8 -40.8(4)
C16 C6 C7 C17 81.8(3)
C16 C6 C15 O5 2.1(2)
C17 C7 N8 C9 123.1(3)
C18 O2 C7A C8A -63.4(10)
C18 O2 C7A C9A 178.3(9)
C18 O2 C7A C10A 63.3(9)
C18 O2 C7B C8B -63.4(12)
C18 O2 C7B C9B 177.8(10)
C18 O2 C7B C10B 63.2(11)
C23 C11 C12 C13 -0.9(6)
C24 C4 C5 O4 151.3(3)
C24 C4 C5 N1 -30.3(5)
C25 C1 C2 C3 -1.1(5)
C7A O2 C18 C17 -167.7(6)
C7A O2 C18 O21A -1.9(10)
C7A O2 C18 O21B 28.7(10)
C7A O2 C7B C8B -144(2)
C7A O2 C7B C9B 97(2)
C7A O2 C7B C10B -17.2(14)
C7B O2 C18 C17 164.5(7)
C7B O2 C18 O21A -29.7(11)
C7B O2 C18 O21B 0.9(11)
C7B O2 C7A C8A 50.8(17)
C7B O2 C7A C9A -67(2)
C7B O2 C7A C10A 178(2)
